data_1508475
loop_
_publ_author_name
'Froschauer, Carmen'
'Kahlenberg, Volker'
'Laus, Gerhard'
'Schottenberger, Herwig'

_publ_section_title
;
 Halogen Interactions in 2,4,5-Tribromoimidazolium Salts
;
_journal_issue 3
_journal_name_full Crystals
_journal_page_first 1017
_journal_page_last 1033
_journal_paper_doi 10.3390/cryst2031017
_journal_volume 2
_journal_year 2012
_chemical_formula_moiety 'C7 H6 Br3 N2, B F4'
_chemical_formula_sum 'C7 H6 B Br3 F4 N2'
_chemical_formula_weight 444.68
_chemical_name_systematic
;
 ?
;
_space_group_IT_number 88
_symmetry_cell_setting tetragonal
_symmetry_space_group_name_Hall '-I 4ad'
_symmetry_space_group_name_H-M 'I 41/a :2'
_atom_sites_solution_hydrogens geom
_atom_sites_solution_primary direct
_atom_sites_solution_secondary difmap
_audit_conform_dict_location ftp://ftp.iucr.org/pub/cif_core.dic
_audit_conform_dict_name cif_core.dic
_audit_conform_dict_version 2.4
_audit_creation_date 2012-04-17T15:42:40-00:00
_audit_creation_method 'WinGX routine CIF_UPDATE'
_cell_angle_alpha 90
_cell_angle_beta 90
_cell_angle_gamma 90
_cell_formula_units_Z 32
_cell_length_a 23.4674(4)
_cell_length_b 23.4674(4)
_cell_length_c 18.6531(4)
_cell_measurement_reflns_used 10124
_cell_measurement_temperature 173(2)
_cell_measurement_theta_max 28.6042
_cell_measurement_theta_min 3.2809
_cell_volume 10272.6(3)
_computing_cell_refinement
;
        CrysAlisPro, Agilent Technologies,
        Version 1.171.34.46 (release 25-11-2010 CrysAlis171 .NET)
        (compiled Nov 25 2010,17:55:46)
;
_computing_data_collection
;
        CrysAlisPro, Agilent Technologies,
        Version 1.171.34.46 (release 25-11-2010 CrysAlis171 .NET)
        (compiled Nov 25 2010,17:55:46)
;
_computing_data_reduction
;
        CrysAlisPro, Agilent Technologies,
        Version 1.171.34.46 (release 25-11-2010 CrysAlis171 .NET)
        (compiled Nov 25 2010,17:55:46)
;
_computing_structure_refinement 'SHELXL-97 (Sheldrick, 2008)'
_computing_structure_solution 'SIR2002 (Burla et al., 2003)'
_diffrn_ambient_temperature 173(2)
_diffrn_detector_area_resol_mean 10.3575
_diffrn_measured_fraction_theta_full 0.998
_diffrn_measured_fraction_theta_max 0.998
_diffrn_measurement_device_type 'Xcalibur, Ruby, Gemini ultra'
_diffrn_measurement_method '\w scans'
_diffrn_orient_matrix_UB_11 0.0256388
_diffrn_orient_matrix_UB_12 -0.0039972
_diffrn_orient_matrix_UB_13 0.0195442
_diffrn_orient_matrix_UB_21 -0.0047956
_diffrn_orient_matrix_UB_22 -0.0298464
_diffrn_orient_matrix_UB_23 0.0002017
_diffrn_orient_matrix_UB_31 0.0153356
_diffrn_orient_matrix_UB_32 -0.0025769
_diffrn_orient_matrix_UB_33 -0.0326236
_diffrn_radiation_monochromator graphite
_diffrn_radiation_type MoK\a
_diffrn_radiation_wavelength 0.71073
_diffrn_reflns_av_R_equivalents 0.0682
_diffrn_reflns_av_unetI/netI 0.0415
_diffrn_reflns_limit_h_max 24
_diffrn_reflns_limit_h_min -28
_diffrn_reflns_limit_k_max 23
_diffrn_reflns_limit_k_min -28
_diffrn_reflns_limit_l_max 21
_diffrn_reflns_limit_l_min -22
_diffrn_reflns_number 31973
_diffrn_reflns_theta_full 25.35
_diffrn_reflns_theta_max 25.35
_diffrn_reflns_theta_min 3.29
_exptl_absorpt_coefficient_mu 9.45
_exptl_absorpt_correction_T_max 0.373
_exptl_absorpt_correction_T_min 0.216
_exptl_absorpt_correction_type analytical
_exptl_absorpt_process_details
;
        CrysAlisPro, Agilent Technologies,
        Version 1.171.34.46 (release 25-11-2010 CrysAlis171 .NET)
        (compiled Nov 25 2010,17:55:46)
Analytical numeric absorption correction using a multifaceted crystal
                        model based on expressions derived by R.C. Clark & J.S.
        (Clark, R. C. & Reid, J. S. (1995). Acta Cryst. A51, 887-897)
;
_exptl_crystal_colour colourless
_exptl_crystal_density_diffrn 2.3
_exptl_crystal_density_method 'not measured'
_exptl_crystal_description 'platy fragment'
_exptl_crystal_F_000 6656
_exptl_crystal_size_max 0.2686
_exptl_crystal_size_mid 0.2346
_exptl_crystal_size_min 0.1679
_refine_diff_density_max 1.962
_refine_diff_density_min -1.035
_refine_diff_density_rms 0.13
_refine_ls_extinction_method none
_refine_ls_goodness_of_fit_ref 1.067
_refine_ls_hydrogen_treatment mixed
_refine_ls_matrix_type full
_refine_ls_number_parameters 315
_refine_ls_number_reflns 4684
_refine_ls_number_restraints 14
_refine_ls_restrained_S_all 1.073
_refine_ls_R_factor_all 0.057
_refine_ls_R_factor_gt 0.0436
_refine_ls_shift/su_max 0.001
_refine_ls_shift/su_mean 0
_refine_ls_structure_factor_coef Fsqd
_refine_ls_weighting_details 'calc w=1/[\s^2^(Fo^2^)+(0.0429P)^2^+99.3641P] where P=(Fo^2^+2Fc^2^)/3'
_refine_ls_weighting_scheme calc
_refine_ls_wR_factor_gt 0.1031
_refine_ls_wR_factor_ref 0.1096
_reflns_number_gt 3838
_reflns_number_total 4684
_reflns_threshold_expression >2\s(I)
_cod_data_source_file C7H6BBr3F4N2_I41a_CCDC881955_crystals-02-01017-s001_DC210.cif
_cod_data_source_block cf252_2_chateigner_1508475
_cod_original_sg_symbol_H-M 'I 41/a'
_cod_database_code 1508475

loop_
_symmetry_equiv_pos_as_xyz
'x, y, z'
'-x, -y+1/2, z'
'-y+3/4, x+1/4, z+1/4'
'y+1/4, -x+1/4, z+1/4'
'x+1/2, y+1/2, z+1/2'
'-x+1/2, -y+1, z+1/2'
'-y+5/4, x+3/4, z+3/4'
'y+3/4, -x+3/4, z+3/4'
'-x, -y, -z'
'x, y-1/2, -z'
'y-3/4, -x-1/4, -z-1/4'
'-y-1/4, x-1/4, -z-1/4'
'-x+1/2, -y+1/2, -z+1/2'
'x+1/2, y, -z+1/2'
'y-1/4, -x+1/4, -z+1/4'
'-y+1/4, x+1/4, -z+1/4'

loop_
_atom_site_label
_atom_site_type_symbol
_atom_site_fract_x
_atom_site_fract_y
_atom_site_fract_z
_atom_site_U_iso_or_equiv
_atom_site_adp_type
_atom_site_occupancy
_atom_site_symmetry_multiplicity
_atom_site_calc_flag
_atom_site_refinement_flags
Br22 Br 0.18416(3) -0.01138(3) 0.62704(3) 0.02998(17) Uani 1 1 d .
Br11 Br 0.47509(3) 0.04143(3) 0.58810(4) 0.03976(19) Uani 1 1 d .
Br21 Br 0.25233(3) 0.09244(3) 0.48617(4) 0.0416(2) Uani 1 1 d .
Br12 Br -0.01607(3) 0.10913(4) 0.70183(4) 0.0479(2) Uani 1 1 d .
Br31 Br 0.33970(3) 0.22065(3) 0.47973(4) 0.0413(2) Uani 1 1 d .
Br32 Br 0.22344(3) 0.13043(3) 0.69268(3) 0.03857(19) Uani 1 1 d .
N21 N 0.3627(2) 0.0572(2) 0.5350(2) 0.0259(11) Uani 1 1 d .
N12 N 0.1025(2) 0.1257(2) 0.7040(3) 0.0289(12) Uani 1 1 d .
C72 C 0.0416(3) -0.0043(3) 0.6269(3) 0.0272(14) Uani 1 1 d .
H72A H 0.002 0.0008 0.6425 0.041 Uiso 1 1 calc R
H72C H 0.0556 -0.0415 0.6431 0.041 Uiso 1 1 calc R
H72B H 0.0434 -0.0025 0.5744 0.041 Uiso 1 1 calc R
N11 N 0.4131(2) 0.1353(2) 0.5351(2) 0.0237(11) Uani 1 1 d .
F2 F 0.3469(2) 0.0173(2) 0.3578(3) 0.0808(18) Uani 1 1 d .
F6 F 0.3203(2) 0.2081(2) 0.7153(4) 0.0785(17) Uani 1 1 d .
C32 C 0.1519(3) 0.0980(3) 0.6850(3) 0.0270(14) Uani 1 1 d .
F8 F 0.41507(19) 0.19867(19) 0.6930(2) 0.0541(12) Uani 1 1 d .
C42 C 0.0986(3) 0.1789(3) 0.7455(3) 0.0377(17) Uani 1 1 d .
H42A H 0.131 0.2041 0.7333 0.045 Uiso 1 1 calc R
H42B H 0.0629 0.1991 0.7334 0.045 Uiso 1 1 calc R
C71 C 0.3489(2) -0.0110(3) 0.5385(3) 0.0215(12) Uani 1 1 d U
H71B H 0.3394 -0.0248 0.4903 0.032 Uiso 1 1 calc R
H71A H 0.3165 -0.0177 0.5706 0.032 Uiso 1 1 calc R
H71C H 0.3823 -0.0315 0.5565 0.032 Uiso 1 1 calc R
C31 C 0.3601(3) 0.1487(3) 0.5098(3) 0.0243(13) Uani 1 1 d .
F7 F 0.3570(3) 0.1227(2) 0.6869(4) 0.0853(18) Uani 1 1 d .
F5 F 0.3761(2) 0.1624(4) 0.7903(3) 0.101(2) Uani 1 1 d .
F1 F 0.4252(3) 0.0634(4) 0.3916(3) 0.128(3) Uani 1 1 d .
N22 N 0.0789(2) 0.0432(2) 0.6592(2) 0.0224(11) Uani 1 1 d .
C11 C 0.4139(3) 0.0797(3) 0.5502(3) 0.0255(13) Uani 1 1 d .
C12 C 0.0593(3) 0.0912(3) 0.6874(3) 0.0265(13) Uani 1 1 d .
C21 C 0.3288(3) 0.1007(3) 0.5100(3) 0.0272(14) Uani 1 1 d .
C51 C 0.5022(3) 0.1735(3) 0.4882(3) 0.0283(14) Uani 1 1 d .
C52 C 0.0996(3) 0.1657(3) 0.8222(4) 0.0333(15) Uani 1 1 d .
F4 F 0.3915(3) 0.0743(3) 0.2803(3) 0.0888(19) Uani 1 1 d .
F3 F 0.4336(3) -0.0044(3) 0.3118(3) 0.0860(18) Uani 1 1 d .
C41 C 0.4610(3) 0.1750(3) 0.5463(3) 0.0288(14) Uani 1 1 d .
H41A H 0.4459 0.2142 0.551 0.035 Uiso 1 1 calc R
H41B H 0.4804 0.1652 0.5918 0.035 Uiso 1 1 calc R
C22 C 0.1375(3) 0.0467(2) 0.6580(3) 0.0219(12) Uani 1 1 d .
B2 B 0.3668(3) 0.1726(3) 0.7213(3) 0.0240(15) Uani 1 1 d .
C62 C 0.1021(3) 0.1537(3) 0.8835(4) 0.0380(17) Uani 1 1 d D
H62 H 0.107(3) 0.147(3) 0.9295(15) 0.046 Uiso 1 1 d D
B1 B 0.3980(3) 0.0383(4) 0.3358(4) 0.0327(17) Uani 1 1 d .
C61 C 0.5371(3) 0.1736(4) 0.4440(4) 0.0436(18) Uani 1 1 d D
H61 H 0.565(2) 0.172(3) 0.412(3) 0.052 Uiso 1 1 d D

loop_
_atom_site_aniso_label
_atom_site_aniso_U_11
_atom_site_aniso_U_22
_atom_site_aniso_U_33
_atom_site_aniso_U_23
_atom_site_aniso_U_13
_atom_site_aniso_U_12
Br22 0.0281(3) 0.0312(4) 0.0307(3) 0.0022(3) 0.0028(2) 0.0059(3)
Br11 0.0401(4) 0.0388(4) 0.0403(4) 0.0108(3) -0.0020(3) 0.0098(3)
Br21 0.0302(4) 0.0606(5) 0.0340(4) 0.0036(3) 0.0000(3) -0.0081(3)
Br12 0.0320(4) 0.0692(6) 0.0426(4) -0.0125(4) 0.0018(3) 0.0188(4)
Br31 0.0409(4) 0.0333(4) 0.0496(4) 0.0069(3) 0.0038(3) 0.0126(3)
Br32 0.0384(4) 0.0469(4) 0.0304(3) 0.0026(3) -0.0087(3) -0.0151(3)
N21 0.033(3) 0.026(3) 0.019(2) 0.003(2) 0.003(2) -0.007(2)
N12 0.037(3) 0.026(3) 0.023(3) -0.003(2) -0.004(2) 0.003(2)
C72 0.033(4) 0.023(3) 0.026(3) 0.005(2) 0.019(3) 0.002(3)
N11 0.022(3) 0.026(3) 0.023(3) -0.002(2) 0.003(2) -0.001(2)
F2 0.033(3) 0.087(4) 0.122(5) 0.054(4) 0.006(3) -0.013(3)
F6 0.037(3) 0.048(3) 0.150(5) 0.019(3) -0.008(3) 0.010(2)
C32 0.029(3) 0.030(4) 0.022(3) 0.006(3) -0.005(2) -0.003(3)
F8 0.046(3) 0.048(3) 0.068(3) 0.010(2) 0.025(2) 0.003(2)
C42 0.052(5) 0.028(4) 0.033(4) -0.012(3) -0.003(3) 0.011(3)
C71 0.0215(19) 0.031(2) 0.0124(17) -0.0020(15) 0.0003(15) -0.0110(16)
C31 0.025(3) 0.030(3) 0.017(3) 0.001(2) 0.005(2) 0.002(3)
F7 0.076(4) 0.058(4) 0.122(5) -0.025(3) 0.029(3) -0.005(3)
F5 0.054(3) 0.206(8) 0.043(3) 0.025(4) 0.013(2) 0.016(4)
F1 0.089(5) 0.231(9) 0.064(4) -0.078(5) 0.013(3) -0.048(5)
N22 0.024(3) 0.024(3) 0.019(2) 0.001(2) 0.0019(19) -0.001(2)
C11 0.034(4) 0.023(3) 0.019(3) 0.002(2) 0.001(2) -0.003(3)
C12 0.028(3) 0.031(4) 0.020(3) -0.002(3) 0.001(2) 0.007(3)
C21 0.025(3) 0.040(4) 0.016(3) 0.003(3) -0.001(2) -0.006(3)
C51 0.027(4) 0.033(4) 0.025(3) 0.003(3) -0.003(3) -0.010(3)
C52 0.029(4) 0.035(4) 0.036(4) -0.013(3) 0.000(3) 0.005(3)
F4 0.093(5) 0.077(4) 0.096(4) 0.052(3) 0.010(3) -0.010(3)
F3 0.074(4) 0.098(5) 0.086(4) -0.018(3) 0.002(3) 0.032(3)
C41 0.029(4) 0.028(3) 0.029(3) -0.003(3) 0.002(3) -0.003(3)
C22 0.026(3) 0.024(3) 0.016(3) 0.004(2) 0.000(2) -0.001(2)
B2 0.018(3) 0.033(4) 0.021(3) -0.003(3) -0.002(3) 0.012(3)
C62 0.027(4) 0.052(5) 0.035(4) -0.006(3) 0.002(3) -0.001(3)
B1 0.022(4) 0.048(5) 0.028(4) 0.003(3) 0.003(3) 0.000(3)
C61 0.038(4) 0.064(5) 0.028(4) -0.003(3) -0.001(3) -0.009(4)

loop_
_atom_type_symbol
_atom_type_description
_atom_type_scat_dispersion_real
_atom_type_scat_dispersion_imag
_atom_type_scat_source
C C 0.0033 0.0016 'International Tables Vol C Tables 4.2.6.8 and 6.1.1.4'
H H 0 0 'International Tables Vol C Tables 4.2.6.8 and 6.1.1.4'
N N 0.0061 0.0033 'International Tables Vol C Tables 4.2.6.8 and 6.1.1.4'
F F 0.0171 0.0103 'International Tables Vol C Tables 4.2.6.8 and 6.1.1.4'
Br Br -0.2901 2.4595 'International Tables Vol C Tables 4.2.6.8 and 6.1.1.4'
B B 0.0013 0.0007 'International Tables Vol C Tables 4.2.6.8 and 6.1.1.4'

loop_
_exptl_crystal_face_index_h
_exptl_crystal_face_index_k
_exptl_crystal_face_index_l
_exptl_crystal_face_perp_dist
-1 25 -17 0.0742
17 -27 -5 0.066
10 -30 7 0.0613
-19 21 13 0.0984
-5 19 21 0.0901
29 15 -4 0.1172
-33 -4 2 0.0996
10 -6 24 0.0877
30 -11 8 0.0871
-31 10 -2 0.0753
-8 17 -21 0.0808

loop_
_geom_angle_atom_site_label_1
_geom_angle_atom_site_label_2
_geom_angle_atom_site_label_3
_geom_angle
C11 N21 C21 107.3(5)
C11 N21 C71 123.7(5)
C21 N21 C71 128.7(5)
C12 N12 C32 107.1(5)
C12 N12 C42 126.2(6)
C32 N12 C42 126.0(6)
N22 C72 H72A 109.5
N22 C72 H72C 109.5
H72A C72 H72C 109.5
N22 C72 H72B 109.5
H72A C72 H72B 109.5
H72C C72 H72B 109.5
C11 N11 C31 108.1(5)
C11 N11 C41 125.2(5)
C31 N11 C41 126.7(5)
C22 C32 N12 107.8(5)
C22 C32 Br32 128.6(5)
N12 C32 Br32 123.5(5)
C52 C42 N12 109.5(6)
C52 C42 H42A 109.8
N12 C42 H42A 109.8
C52 C42 H42B 109.8
N12 C42 H42B 109.8
H42A C42 H42B 108.2
N21 C71 H71B 109.5
N21 C71 H71A 109.5
H71B C71 H71A 109.5
N21 C71 H71C 109.5
H71B C71 H71C 109.5
H71A C71 H71C 109.5
C21 C31 N11 107.6(5)
C21 C31 Br31 128.9(5)
N11 C31 Br31 123.5(5)
C12 N22 C22 107.6(5)
C12 N22 C72 125.0(5)
C22 N22 C72 127.1(5)
N11 C11 N21 109.1(5)
N11 C11 Br11 124.8(5)
N21 C11 Br11 126.1(5)
N22 C12 N12 110.2(5)
N22 C12 Br12 125.9(5)
N12 C12 Br12 124.0(5)
C31 C21 N21 107.9(5)
C31 C21 Br21 127.8(5)
N21 C21 Br21 124.2(5)
C61 C51 C41 176.6(7)
C62 C52 C42 177.4(7)
C51 C41 N11 112.7(5)
C51 C41 H41A 109
N11 C41 H41A 109
C51 C41 H41B 109
N11 C41 H41B 109
H41A C41 H41B 107.8
C32 C22 N22 107.3(5)
C32 C22 Br22 129.0(5)
N22 C22 Br22 123.7(4)
F5 B2 F7 109.3(7)
F5 B2 F6 108.7(6)
F7 B2 F6 110.5(6)
F5 B2 F8 108.2(6)
F7 B2 F8 109.7(5)
F6 B2 F8 110.4(6)
C52 C62 H62 174(5)
F4 B1 F1 111.8(8)
F4 B1 F2 111.1(6)
F1 B1 F2 109.9(6)
F4 B1 F3 105.9(6)
F1 B1 F3 106.2(7)
F2 B1 F3 111.6(7)
C51 C61 H61 176(6)

loop_
_geom_bond_atom_site_label_1
_geom_bond_atom_site_label_2
_geom_bond_distance
Br22 C22 1.842(6)
Br11 C11 1.836(6)
Br21 C21 1.859(6)
Br12 C12 1.838(6)
Br31 C31 1.841(6)
Br32 C32 1.850(6)
N21 C11 1.342(8)
N21 C21 1.375(8)
N21 C71 1.635(7)
N12 C12 1.332(8)
N12 C32 1.375(8)
N12 C42 1.472(8)
C72 N22 1.541(8)
C72 H72A 0.98
C72 H72C 0.98
C72 H72B 0.98
N11 C11 1.335(8)
N11 C31 1.367(8)
N11 C41 1.474(8)
F2 B1 1.360(9)
F6 B2 1.377(8)
C32 C22 1.348(9)
F8 B2 1.392(8)
C42 C52 1.464(10)
C42 H42A 0.99
C42 H42B 0.99
C71 H71B 0.98
C71 H71A 0.98
C71 H71C 0.98
C31 C21 1.346(9)
F7 B2 1.356(9)
F5 B2 1.328(8)
F1 B1 1.356(9)
N22 C12 1.325(8)
N22 C22 1.377(8)
C51 C61 1.164(10)
C51 C41 1.453(9)
C52 C62 1.180(10)
F4 B1 1.345(9)
F3 B1 1.379(10)
C41 H41A 0.99
C41 H41B 0.99
C62 H62 0.88(2)
C61 H61 0.88(2)
